data_1541510
loop_
_publ_author_name
'Moers, O.'
'Blaschette, A.'
'Jones, P.G.'

_publ_section_title
;
 Polysulfonylamine.CLXII.Kristallstrukturen von Metall-di(sulfonyl)amiden.
 Das orthorhombische Doppelsalz Na2 Cs2 ((C H3 S O2)2 N)4 . 3(H2 O): ein
 dreidimensionales Koordinationspolymer aus
 (Caesium-Anion-Wasser)-Schichten und intercalierten Natriumionen.
;
_journal_name_full 'Zeitschrift fuer Anorganische und Allgemeine Chemie'
_journal_page_first 989
_journal_page_last 997
_journal_volume 629
_journal_year 2003
_chemical_formula_sum 'C4 H15 Cs N2 Na O9.5 S4'
_chemical_name_systematic 'Na Cs ((C H3 (S O2))2 N)2 (H2 O)1.5'
_space_group_IT_number 33
_symmetry_space_group_name_Hall 'P 2c -2n'
_symmetry_space_group_name_H-M 'P n a 21'
_cell_angle_alpha 90
_cell_angle_beta 90
_cell_angle_gamma 90
_cell_formula_units_Z 8
_cell_length_a 28.325
_cell_length_b 10.812
_cell_length_c 11.047
_cell_volume 3383.143
_citation_journal_id_ASTM ZAACAB
_cod_data_source_file Moers_ZAACAB_2003_457.cif
_cod_data_source_block C8H30Cs2N4Na2O19S8
_cod_depositor_comments
;

2023-04-19
Z value and formula fixed to values more according to usual
chemical conventions.                 miguel
;
_cod_original_formula_sum 'C8 H30 Cs2 N4 Na2 O19 S8'
_cod_original_formula_units_Z 4
_cod_database_code 1541510

loop_
_symmetry_equiv_pos_as_xyz
x,y,z
-x,-y,z+1/2
-x+1/2,y+1/2,z+1/2
x+1/2,-y+1/2,z

loop_
_atom_site_label
_atom_site_type_symbol
_atom_site_fract_x
_atom_site_fract_y
_atom_site_fract_z
_atom_site_occupancy
_atom_site_U_iso_or_equiv
H5 H+1 0.254 0.35 0.576 1 0.0
O15 O-2 0.31232 0.014 0.7634 1 0.0
O7 O-2 0.42328 0.6117 0.637 1 0.0
H8 H+1 0.3199 0.8239 0.6107 1 0.0
C4 C-4 0.3151 0.0653 0.3636 1 0.0
S2 S+6 0.42004 0.63487 0.76538 1 0.0
O9 O-2 0.42383 0.2001 0.3667 1 0.0
O17 O-2 0.43097 0.7072 0.1193 1 0.0
S1 S+6 0.32296 0.6635 0.74503 1 0.0
S4 S+6 0.32729 0.15171 0.23265 1 0.0
H25 H+1 0.4676 0.843 0.3126 1 0.0
H16 H+1 0.2836 0.0866 0.3937 1 0.0
O19 O-2 0.33014 0.7684 0.2329 1 0.0
H1 H+1 0.478 0.498 0.438 1 0.0
H30 H+1 0.3518 0.6042 0.0429 1 0.0
H20 H+1 0.397 -0.0749 0.6816 1 0.0
O10 O-2 0.29522 0.1123 0.1391 1 0.0
H10 H+1 0.3907 0.4442 0.8178 1 0.0
S6 S+6 0.31494 0.14284 0.72456 1 0.0
S7 S+6 0.43318 0.66491 0.2442 1 0.0
H22 H+1 0.3109 0.3226 0.8344 1 0.0
H3 H+1 0.467 1.006 0.942 1 0.0
O13 O-2 0.41511 0.1163 0.847 1 0.0
N2 N-3 0.3784 0.1132 0.189 1 0.0
O1 O-2 0.4798 0.4508 0.4905 1 0.0
O3 O-2 0.25074 0.4023 0.5296 1 0.0
C1 C-4 0.3185 0.7338 0.6016 1 0.0
N3 N-3 0.36462 0.1781 0.6683 1 0.0
C7 C-4 0.4392 0.7974 0.3364 1 0.0
H7 H+1 0.3447 0.7061 0.5504 1 0.0
S5 S+6 0.41379 0.12788 0.71566 1 0.0
Cs1 Cs+1 0.364197 0.90447 0.99889 1 0.0
H11 H+1 0.4216 0.5001 0.926 1 0.0
Na1 Na+1 0.4981 0.2435 0.4923 1 0.0
H14 H+1 0.4354 0.2853 0.0722 1 0.0
S8 S+6 0.33586 0.63608 0.24267 1 0.0
C5 C-4 0.4219 -0.0194 0.6528 1 0.0
O18 O-2 0.30302 0.5733 0.3236 1 0.0
H13 H+1 0.4131 0.3652 0.18 1 0.0
N4 N-3 0.38646 0.5936 0.2866 1 0.0
O4 O-2 0.28771 0.7224 0.8213 1 0.0
H4 H+1 0.477 1.004 1.043 1 0.0
O16 O-2 0.47219 0.5838 0.2718 1 0.0
H15 H+1 0.4684 0.3348 0.1792 1 0.0
H18 H+1 0.3163 -0.0231 0.3443 1 0.0
Cs2 Cs+1 0.368264 0.40366 0.49909 1 0.0
H21 H+1 0.4527 -0.0519 0.6773 1 0.0
H24 H+1 0.2746 0.2226 0.8869 1 0.0
H2 H+1 0.469 0.493 0.54 1 0.0
H27 H+1 0.4115 0.8505 0.3264 1 0.0
H19 H+1 0.4205 -0.0137 0.5643 1 0.0
H28 H+1 0.2963 0.5945 0.0678 1 0.0
C3 C-4 0.437 0.3031 0.1591 1 0.0
O8 O-2 0.46306 0.0808 0.2084 1 0.0
O5 O-2 0.31778 0.5324 0.728 1 0.0
H23 H+1 0.3297 0.2117 0.9173 1 0.0
H29 H+1 0.3303 0.4818 0.1028 1 0.0
O14 O-2 0.2802 0.1785 0.6364 1 0.0
C6 C-4 0.3066 0.2353 0.8554 1 0.0
O2 O-2 0.4784 0.9604 0.9883 1 0.0
H6 H+1 0.252 0.456 0.575 1 0.0
N1 N-3 0.37234 0.7027 0.8017 1 0.0
O12 O-2 0.44933 0.2079 0.6644 1 0.0
C2 C-4 0.4199 0.4884 0.8382 1 0.0
H17 H+1 0.3387 0.0841 0.4258 1 0.0
H9 H+1 0.2885 0.7105 0.5639 1 0.0
S3 S+6 0.42632 0.16775 0.2407 1 0.0
O6 O-2 0.45792 0.7077 0.8176 1 0.0
H26 H+1 0.4419 0.7721 0.4213 1 0.0
O11 O-2 0.32349 0.2832 0.2651 1 0.0
C8 C-4 0.3277 0.5721 0.0981 1 0.0
H12 H+1 0.4471 0.4401 0.8109 1 0.0
Na2 Na+1 0.24448 0.901 0.8216 1 0.0
